data_2234170
loop_
_publ_author_name
'Trush, Victor A.'
'Gubina, Kateryna E.'
'Gumeniuk, Yaroslav O.'
'Sliva, Tetyana Yu.'
'Konovalova, Irina S.'

_publ_section_title
;
 Tetramethyl
 <i>N</i>,<i>N</i>'-(2,2,3,3,4,4-hexafluoro-1,5-dioxopentane-1,5-diyl)bis(phosphoramidate)
;
_journal_coeditor_code FJ2523
_journal_issue 4
_journal_name_full 'Acta Crystallographica Section E'
_journal_page_first o1127
_journal_paper_doi 10.1107/S1600536812011191
_journal_volume 68
_journal_year 2012
_chemical_formula_iupac 'C9 H14 F6 N2 O8 P2'
_chemical_formula_moiety 'C9 H14 F6 N2 O8 P2'
_chemical_formula_sum 'C9 H14 F6 N2 O8 P2'
_chemical_formula_weight 454.16
_chemical_name_systematic
;
Tetramethyl <i>N</i>,<i>N</i>'-(2,2,3,3,4,4-hexafluoro-1,5-dioxopentane-
1,5-diyl)bis(phosphoramidate)
;
_space_group_IT_number 15
_symmetry_cell_setting monoclinic
_symmetry_space_group_name_Hall '-C 2yc'
_symmetry_space_group_name_H-M 'C 1 2/c 1'
_atom_sites_solution_hydrogens geom
_atom_sites_solution_primary direct
_atom_sites_solution_secondary difmap
_audit_creation_method SHELXL-97
_cell_angle_alpha 90.00
_cell_angle_beta 100.427(6)
_cell_angle_gamma 90.00
_cell_formula_units_Z 4
_cell_length_a 19.7862(13)
_cell_length_b 5.2801(4)
_cell_length_c 16.9943(11)
_cell_measurement_reflns_used 2504
_cell_measurement_temperature 293(2)
_cell_measurement_theta_max 30
_cell_measurement_theta_min 2.91
_cell_volume 1746.1(2)
_computing_cell_refinement
;
CrysAlis CCD (Oxford Diffraction, 2006)
;
_computing_data_collection
;
CrysAlis CCD (Oxford Diffraction, 2006)
;
_computing_data_reduction
;
CrysAlis RED (Oxford Diffraction, 2006)
;
_computing_molecular_graphics 'XP in SHELXTL (Sheldrick, 2008)'
_computing_publication_material 'PLATON (Spek, 2009)'
_computing_structure_refinement 'SHELXL97 (Sheldrick, 2008)'
_computing_structure_solution 'SHELXS97 (Sheldrick, 2008)'
_diffrn_ambient_temperature 293(2)
_diffrn_measured_fraction_theta_full 0.982
_diffrn_measured_fraction_theta_max 0.982
_diffrn_measurement_device_type 'Oxford Diffraction Xcalibur3'
_diffrn_measurement_method '\w scans'
_diffrn_radiation_monochromator graphite
_diffrn_radiation_source 'fine-focus sealed tube'
_diffrn_radiation_type MoK\a
_diffrn_radiation_wavelength 0.71073
_diffrn_reflns_av_R_equivalents 0.0229
_diffrn_reflns_av_sigmaI/netI 0.0312
_diffrn_reflns_limit_h_max 27
_diffrn_reflns_limit_h_min -27
_diffrn_reflns_limit_k_max 7
_diffrn_reflns_limit_k_min -7
_diffrn_reflns_limit_l_max 22
_diffrn_reflns_limit_l_min -23
_diffrn_reflns_number 7084
_diffrn_reflns_theta_full 30.00
_diffrn_reflns_theta_max 30.00
_diffrn_reflns_theta_min 2.91
_diffrn_standards_decay_% 0.3
_diffrn_standards_interval_count 50
_diffrn_standards_number 2
_exptl_absorpt_coefficient_mu 0.353
_exptl_absorpt_correction_T_max 0.9656
_exptl_absorpt_correction_T_min 0.8717
_exptl_absorpt_correction_type multi-scan
_exptl_absorpt_process_details '(CrysAlis PRO; Oxford Diffraction, 2010)'
_exptl_crystal_colour colourless
_exptl_crystal_density_diffrn 1.728
_exptl_crystal_density_method 'not measured'
_exptl_crystal_description block
_exptl_crystal_F_000 920
_exptl_crystal_size_max 0.40
_exptl_crystal_size_mid 0.20
_exptl_crystal_size_min 0.10
_refine_diff_density_max 0.289
_refine_diff_density_min -0.241
_refine_ls_extinction_method none
_refine_ls_goodness_of_fit_ref 0.926
_refine_ls_hydrogen_treatment constr
_refine_ls_matrix_type full
_refine_ls_number_parameters 125
_refine_ls_number_reflns 2504
_refine_ls_number_restraints 0
_refine_ls_restrained_S_all 0.926
_refine_ls_R_factor_all 0.0590
_refine_ls_R_factor_gt 0.0369
_refine_ls_shift/su_max 0.001
_refine_ls_shift/su_mean 0.000
_refine_ls_structure_factor_coef Fsqd
_refine_ls_weighting_details 'calc w=1/[\s^2^(Fo^2^)+(0.0667P)^2^+0.0000P] where P=(Fo^2^+2Fc^2^)/3'
_refine_ls_weighting_scheme calc
_refine_ls_wR_factor_gt 0.0965
_refine_ls_wR_factor_ref 0.1057
_reflns_number_gt 1669
_reflns_number_total 2504
_reflns_threshold_expression I>2\s(I)
_cod_data_source_file fj2523.cif
_cod_data_source_block I
_cod_original_sg_symbol_H-M 'C 2/c'
_cod_database_code 2234170
_cod_database_fobs_code 2234170

loop_
_symmetry_equiv_pos_as_xyz
'x, y, z'
'-x, y, -z+1/2'
'x+1/2, y+1/2, z'
'-x+1/2, y+1/2, -z+1/2'
'-x, -y, -z'
'x, -y, z-1/2'
'-x+1/2, -y+1/2, -z'
'x+1/2, -y+1/2, z-1/2'

loop_
_atom_site_type_symbol
_atom_site_label
_atom_site_fract_x
_atom_site_fract_y
_atom_site_fract_z
_atom_site_U_iso_or_equiv
_atom_site_adp_type
_atom_site_calc_flag
_atom_site_refinement_flags
_atom_site_occupancy
_atom_site_symmetry_multiplicity
F F1 0.54045(6) -0.1156(2) 0.30276(6) 0.0559(3) Uani d . 1 1
F F2 0.58399(6) -0.5823(2) 0.25478(7) 0.0568(3) Uani d . 1 1
F F3 0.50776(6) -0.5503(2) 0.14516(6) 0.0495(3) Uani d . 1 1
P P1 0.61282(2) 0.06932(8) 0.04812(2) 0.03549(13) Uani d . 1 1
N N1 0.57021(7) -0.1298(3) 0.09836(8) 0.0368(3) Uani d . 1 1
H H1NA 0.5280 -0.1619 0.0784 0.044 Uiso calc R 1 1
O O1 0.65572(7) -0.2202(3) 0.20427(8) 0.0509(3) Uani d . 1 1
O O2 0.67108(6) -0.0844(2) 0.01929(7) 0.0470(3) Uani d . 1 1
O O3 0.65216(6) 0.2593(2) 0.10883(7) 0.0458(3) Uani d . 1 1
O O4 0.56309(6) 0.1876(3) -0.01514(7) 0.0463(3) Uani d . 1 1
C C1 0.5000 -0.2656(4) 0.2500 0.0349(5) Uani d S 1 2
C C2 0.54710(9) -0.4170(3) 0.20389(9) 0.0368(3) Uani d . 1 1
C C3 0.59784(8) -0.2443(3) 0.16861(9) 0.0359(3) Uani d . 1 1
C C4 0.65304(12) -0.2569(4) -0.04796(13) 0.0609(6) Uani d . 1 1
H H4C 0.6191 -0.3749 -0.0369 0.091 Uiso calc R 1 1
H H4B 0.6933 -0.3475 -0.0561 0.091 Uiso calc R 1 1
H H4A 0.6349 -0.1621 -0.0953 0.091 Uiso calc R 1 1
C C5 0.72440(10) 0.2612(5) 0.14340(16) 0.0672(6) Uani d . 1 1
H H5C 0.7340 0.4008 0.1799 0.101 Uiso calc R 1 1
H H5B 0.7509 0.2787 0.1017 0.101 Uiso calc R 1 1
H H5A 0.7363 0.1054 0.1716 0.101 Uiso calc R 1 1

loop_
_atom_site_aniso_label
_atom_site_aniso_U_11
_atom_site_aniso_U_22
_atom_site_aniso_U_33
_atom_site_aniso_U_12
_atom_site_aniso_U_13
_atom_site_aniso_U_23
F1 0.0650(7) 0.0573(7) 0.0483(6) -0.0249(6) 0.0182(6) -0.0188(5)
F2 0.0620(7) 0.0545(7) 0.0567(7) 0.0208(6) 0.0179(6) 0.0233(5)
F3 0.0586(7) 0.0482(6) 0.0447(6) -0.0125(5) 0.0172(5) -0.0133(5)
P1 0.0276(2) 0.0451(2) 0.0324(2) -0.00321(17) 0.00186(15) 0.00114(16)
N1 0.0276(7) 0.0485(8) 0.0325(6) -0.0032(6) 0.0008(5) 0.0049(6)
O1 0.0375(7) 0.0623(8) 0.0471(7) -0.0022(6) -0.0077(6) 0.0082(6)
O2 0.0322(6) 0.0634(8) 0.0463(7) -0.0026(6) 0.0093(5) -0.0114(6)
O3 0.0347(6) 0.0518(7) 0.0479(7) -0.0046(5) -0.0009(5) -0.0094(5)
O4 0.0367(6) 0.0573(7) 0.0413(7) -0.0064(6) -0.0026(5) 0.0145(5)
C1 0.0389(12) 0.0357(11) 0.0296(10) 0.000 0.0045(9) 0.000
C2 0.0420(9) 0.0365(8) 0.0311(7) 0.0032(7) 0.0042(6) 0.0042(6)
C3 0.0337(8) 0.0413(8) 0.0317(7) 0.0025(7) 0.0032(6) 0.0009(6)
C4 0.0603(13) 0.0614(13) 0.0622(13) -0.0049(11) 0.0143(11) -0.0208(10)
C5 0.0381(10) 0.0707(14) 0.0843(15) -0.0082(10) -0.0121(10) -0.0189(12)

loop_
_atom_type_symbol
_atom_type_description
_atom_type_scat_dispersion_real
_atom_type_scat_dispersion_imag
_atom_type_scat_source
C C 0.0033 0.0016 'International Tables Vol C Tables 4.2.6.8 and 6.1.1.4'
H H 0.0000 0.0000 'International Tables Vol C Tables 4.2.6.8 and 6.1.1.4'
N N 0.0061 0.0033 'International Tables Vol C Tables 4.2.6.8 and 6.1.1.4'
O O 0.0106 0.0060 'International Tables Vol C Tables 4.2.6.8 and 6.1.1.4'
F F 0.0171 0.0103 'International Tables Vol C Tables 4.2.6.8 and 6.1.1.4'
P P 0.1023 0.0942 'International Tables Vol C Tables 4.2.6.8 and 6.1.1.4'

loop_
_geom_angle_atom_site_label_1
_geom_angle_atom_site_label_2
_geom_angle_atom_site_label_3
_geom_angle_site_symmetry_1
_geom_angle_site_symmetry_3
_geom_angle
O4 P1 O3 . . 113.89(8)
O4 P1 O2 . . 115.43(8)
O3 P1 O2 . . 103.65(7)
O4 P1 N1 . . 108.04(7)
O3 P1 N1 . . 107.84(7)
O2 P1 N1 . . 107.59(7)
C3 N1 P1 . . 124.51(11)
C3 N1 H1NA . . 117.7
P1 N1 H1NA . . 117.7
C4 O2 P1 . . 118.85(13)
C5 O3 P1 . . 128.21(14)
F1 C1 F1 . 2_655 107.92(19)
F1 C1 C2 . 2_655 107.89(7)
F1 C1 C2 2_655 2_655 107.56(8)
F1 C1 C2 . . 107.56(8)
F1 C1 C2 2_655 . 107.89(7)
C2 C1 C2 2_655 . 117.67(19)
F2 C2 F3 . . 108.08(13)
F2 C2 C1 . . 108.44(12)
F3 C2 C1 . . 108.98(12)
F2 C2 C3 . . 108.38(13)
F3 C2 C3 . . 110.33(12)
C1 C2 C3 . . 112.52(14)
O1 C3 N1 . . 126.17(16)
O1 C3 C2 . . 119.38(14)
N1 C3 C2 . . 114.45(13)
O2 C4 H4C . . 109.5
O2 C4 H4B . . 109.5
H4C C4 H4B . . 109.5
O2 C4 H4A . . 109.5
H4C C4 H4A . . 109.5
H4B C4 H4A . . 109.5
O3 C5 H5C . . 109.5
O3 C5 H5B . . 109.5
H5C C5 H5B . . 109.5
O3 C5 H5A . . 109.5
H5C C5 H5A . . 109.5
H5B C5 H5A . . 109.5

loop_
_geom_bond_atom_site_label_1
_geom_bond_atom_site_label_2
_geom_bond_site_symmetry_2
_geom_bond_distance
F1 C1 . 1.3461(16)
F2 C2 . 1.3469(18)
F3 C2 . 1.3475(18)
P1 O4 . 1.4598(12)
P1 O3 . 1.5444(12)
P1 O2 . 1.5595(13)
P1 N1 . 1.6751(14)
N1 C3 . 1.361(2)
N1 H1NA . 0.8600
O1 C3 . 1.202(2)
O2 C4 . 1.454(2)
O3 C5 . 1.444(2)
C1 F1 2_655 1.3461(16)
C1 C2 2_655 1.545(2)
C1 C2 . 1.545(2)
C2 C3 . 1.555(2)
C4 H4C . 0.9600
C4 H4B . 0.9600
C4 H4A . 0.9600
C5 H5C . 0.9600
C5 H5B . 0.9600
C5 H5A . 0.9600

loop_
_geom_hbond_atom_site_label_D
_geom_hbond_atom_site_label_H
_geom_hbond_atom_site_label_A
_geom_hbond_site_symmetry_A
_geom_hbond_distance_DH
_geom_hbond_distance_HA
_geom_hbond_distance_DA
_geom_hbond_angle_DHA
N1 H1NA O4 5_655 0.86 1.93 2.7750(17) 168

loop_
_geom_torsion_atom_site_label_1
_geom_torsion_atom_site_label_2
_geom_torsion_atom_site_label_3
_geom_torsion_atom_site_label_4
_geom_torsion_site_symmetry_1
_geom_torsion
O4 P1 N1 C3 . -169.53(14)
O3 P1 N1 C3 . -46.00(15)
O2 P1 N1 C3 . 65.23(15)
O4 P1 O2 C4 . -45.46(17)
O3 P1 O2 C4 . -170.70(14)
N1 P1 O2 C4 . 75.24(15)
O4 P1 O3 C5 . -137.75(19)
O2 P1 O3 C5 . -11.5(2)
N1 P1 O3 C5 . 102.4(2)
F1 C1 C2 F2 . 68.63(17)
F1 C1 C2 F2 2_655 -175.18(13)
C2 C1 C2 F2 2_655 -53.36(10)
F1 C1 C2 F3 . -173.94(12)
F1 C1 C2 F3 2_655 -57.75(17)
C2 C1 C2 F3 2_655 64.07(10)
F1 C1 C2 C3 . -51.23(15)
F1 C1 C2 C3 2_655 64.95(15)
C2 C1 C2 C3 2_655 -173.22(13)
P1 N1 C3 O1 . -0.1(3)
P1 N1 C3 C2 . 178.97(11)
F2 C2 C3 O1 . -22.1(2)
F3 C2 C3 O1 . -140.28(16)
C1 C2 C3 O1 . 97.78(17)
F2 C2 C3 N1 . 158.77(14)
F3 C2 C3 N1 . 40.62(19)
C1 C2 C3 N1 . -81.33(15)
